data_4073963
loop_
_publ_author_name
'Darensbourg, Donald J.'
'Andreatta, Jeremy R.'
'Stranahan, Sarah M.'
'Reibenspies, Joseph H.'

_publ_section_title
;
 What is the Real Steric Impact of Triphenylphosphite? Solid-State and
 Solution Structural Studies ofcis- andtrans-Isomers of M(CO)4[P(OPh)3]2(M
 = Mo and W)
;
_journal_issue 27
_journal_name_full Organometallics
_journal_page_first 6832
_journal_paper_doi 10.1021/om700761q
_journal_volume 26
_journal_year 2007
_chemical_formula_sum 'C23 H15 Mo O8 P'
_chemical_formula_weight 546.26
_chemical_name_systematic
; 
 ? 
;
_space_group_IT_number 2
_symmetry_cell_setting triclinic
_symmetry_space_group_name_Hall '-P 1'
_symmetry_space_group_name_H-M 'P -1'
_atom_sites_solution_hydrogens geom
_atom_sites_solution_primary direct
_atom_sites_solution_secondary difmap
_audit_creation_method SHELXL-97
_cell_angle_alpha 105.927(6)
_cell_angle_beta 94.806(6)
_cell_angle_gamma 98.846(6)
_cell_formula_units_Z 2
_cell_length_a 9.505(4)
_cell_length_b 11.103(4)
_cell_length_c 11.161(4)
_cell_measurement_reflns_used 999
_cell_measurement_temperature 110(2)
_cell_measurement_theta_max 27.39
_cell_measurement_theta_min 3.09
_cell_volume 1109.3(7)
_computing_cell_refinement 'Bruker SMART'
_computing_data_collection 'Bruker SMART'
_computing_data_reduction 'Bruker SAINT'
_computing_molecular_graphics 'Bruker SHELXTL'
_computing_publication_material 'Bruker SHELXTL'
_computing_structure_refinement 'SHELXL-97 (Sheldrick, 1997)'
_computing_structure_solution 'SHELXS-97 (Sheldrick, 1990)'
_diffrn_ambient_temperature 110(2)
_diffrn_measured_fraction_theta_full 0.885
_diffrn_measured_fraction_theta_max 0.885
_diffrn_measurement_device_type 'CCD area detector'
_diffrn_measurement_method 'phi and omega scans'
_diffrn_radiation_monochromator graphite
_diffrn_radiation_source 'fine-focus sealed tube'
_diffrn_radiation_type MoK\a
_diffrn_radiation_wavelength 0.71073
_diffrn_reflns_av_R_equivalents 0.0248
_diffrn_reflns_av_sigmaI/netI 0.0331
_diffrn_reflns_limit_h_max 11
_diffrn_reflns_limit_h_min -11
_diffrn_reflns_limit_k_max 13
_diffrn_reflns_limit_k_min -13
_diffrn_reflns_limit_l_max 13
_diffrn_reflns_limit_l_min -13
_diffrn_reflns_number 7624
_diffrn_reflns_theta_full 25.00
_diffrn_reflns_theta_max 25.00
_diffrn_reflns_theta_min 3.24
_exptl_absorpt_coefficient_mu 0.711
_exptl_absorpt_correction_T_max 0.9453
_exptl_absorpt_correction_T_min 0.9008
_exptl_absorpt_correction_type multi-scan
_exptl_crystal_colour clear
_exptl_crystal_density_diffrn 1.635
_exptl_crystal_density_meas 0
_exptl_crystal_description block
_exptl_crystal_F_000 548
_exptl_crystal_size_max 0.15
_exptl_crystal_size_mid 0.12
_exptl_crystal_size_min 0.08
_refine_diff_density_max 2.037
_refine_diff_density_min -0.799
_refine_diff_density_rms 0.111
_refine_ls_extinction_coef 0.159(9)
_refine_ls_extinction_expression Fc^*^=kFc[1+0.001xFc^2^\l^3^/sin(2\q)]^-1/4^
_refine_ls_extinction_method SHELXL
_refine_ls_goodness_of_fit_ref 1.069
_refine_ls_hydrogen_treatment constr
_refine_ls_matrix_type full
_refine_ls_number_parameters 299
_refine_ls_number_reflns 3464
_refine_ls_number_restraints 0
_refine_ls_restrained_S_all 1.069
_refine_ls_R_factor_all 0.0503
_refine_ls_R_factor_gt 0.0488
_refine_ls_shift/su_max 0.001
_refine_ls_shift/su_mean 0.000
_refine_ls_structure_factor_coef Fsqd
_refine_ls_weighting_details 'calc w=1/[\s^2^(Fo^2^)+(0.0836P)^2^+2.0765P] where P=(Fo^2^+2Fc^2^)/3'
_refine_ls_weighting_scheme calc
_refine_ls_wR_factor_gt 0.1230
_refine_ls_wR_factor_ref 0.1250
_reflns_number_gt 3296
_reflns_number_total 3464
_reflns_threshold_expression >2sigma(I)
_cod_data_source_file om700761q-file006.cif
_cod_data_source_block jer
_cod_depositor_comments
;
The following automatic conversions were performed:

'_symmetry_cell_setting' value 'Triclinic' changed to 'triclinic'
according to /home/saulius/struct/CIF-dictionaries/cif_core.dic
dictionary named 'cif_core.dic' version 2.4.1 from 2010-06-29.

Automatic conversion script
Id: cif_fix_values 1715 2011-07-08 13:25:40Z adriana 
;
_cod_original_sg_symbol_H-M P-1
_cod_database_code 4073963

loop_
_symmetry_equiv_pos_as_xyz
'x, y, z'
'-x, -y, -z'

loop_
_atom_site_label
_atom_site_type_symbol
_atom_site_fract_x
_atom_site_fract_y
_atom_site_fract_z
_atom_site_U_iso_or_equiv
_atom_site_adp_type
_atom_site_occupancy
_atom_site_symmetry_multiplicity
_atom_site_calc_flag
_atom_site_refinement_flags
Mo1 Mo 0.22070(3) 0.85143(2) 0.38545(2) 0.0177(2) Uani 1 1 d .
P1 P 0.1874(2) 0.64551(18) 0.22417(17) 0.0594(5) Uani 1 1 d .
O1 O 0.2757(7) 1.1066(7) 0.5989(7) 0.0844(16) Uani 1 1 d .
O2 O 0.4676(6) 0.9662(6) 0.2512(6) 0.0762(14) Uani 1 1 d .
O3 O -0.0170(6) 0.9467(6) 0.2376(6) 0.0748(14) Uani 1 1 d .
O4 O -0.0193(6) 0.7575(6) 0.5395(5) 0.0736(14) Uani 1 1 d .
O5 O 0.4621(7) 0.7516(6) 0.5291(6) 0.0704(14) Uani 1 1 d .
O6 O 0.2552(5) 0.6351(5) 0.0949(5) 0.0665(12) Uani 1 1 d .
O7 O 0.0278(6) 0.5664(5) 0.1654(5) 0.0714(12) Uani 1 1 d .
O8 O 0.2688(6) 0.5519(5) 0.2740(5) 0.0697(13) Uani 1 1 d .
C1 C 0.2575(8) 1.0221(7) 0.5269(6) 0.0573(15) Uani 1 1 d .
C2 C 0.3786(9) 0.9238(7) 0.2957(7) 0.0625(17) Uani 1 1 d .
C3 C 0.0651(9) 0.9116(7) 0.2865(7) 0.0629(17) Uani 1 1 d .
C4 C 0.0635(8) 0.7847(7) 0.4810(7) 0.0605(16) Uani 1 1 d .
C5 C 0.3761(9) 0.7879(7) 0.4779(7) 0.0628(17) Uani 1 1 d .
C6 C 0.2411(8) 0.7165(7) 0.0204(7) 0.0637(16) Uani 1 1 d .
C7 C 0.1205(7) 0.7591(8) -0.0028(6) 0.0647(16) Uani 1 1 d .
H7 H 0.0376 0.7350 0.0333 0.078 Uiso 1 1 calc R
C8 C 0.1160(9) 0.8390(7) -0.0802(7) 0.0681(17) Uani 1 1 d .
H8 H 0.0310 0.8708 -0.0953 0.082 Uiso 1 1 calc R
C9 C 0.2369(9) 0.8714(8) -0.1344(7) 0.0692(18) Uani 1 1 d .
H9 H 0.2355 0.9263 -0.1864 0.083 Uiso 1 1 calc R
C10 C 0.3588(9) 0.8236(9) -0.1126(8) 0.074(2) Uani 1 1 d .
H10 H 0.4408 0.8422 -0.1521 0.089 Uiso 1 1 calc R
C11 C 0.3605(8) 0.7495(8) -0.0341(7) 0.0668(17) Uani 1 1 d .
H11 H 0.4460 0.7197 -0.0163 0.080 Uiso 1 1 calc R
C12 C -0.0840(8) 0.5503(7) 0.2337(6) 0.0627(16) Uani 1 1 d .
C13 C -0.1977(8) 0.6136(7) 0.2247(7) 0.0661(16) Uani 1 1 d .
H13 H -0.1933 0.6743 0.1788 0.079 Uiso 1 1 calc R
C14 C -0.3148(8) 0.5889(8) 0.2812(7) 0.0693(18) Uani 1 1 d .
H14 H -0.3938 0.6302 0.2728 0.083 Uiso 1 1 calc R
C15 C -0.3195(8) 0.5036(7) 0.3513(7) 0.0698(18) Uani 1 1 d .
H15 H -0.4020 0.4864 0.3907 0.084 Uiso 1 1 calc R
C16 C -0.2084(9) 0.4451(8) 0.3639(8) 0.0688(18) Uani 1 1 d .
H16 H -0.2109 0.3895 0.4153 0.083 Uiso 1 1 calc R
C17 C -0.0891(9) 0.4649(8) 0.3024(8) 0.0691(18) Uani 1 1 d .
H17 H -0.0126 0.4200 0.3080 0.083 Uiso 1 1 calc R
C18 C 0.2652(7) 0.4192(6) 0.2216(7) 0.0604(15) Uani 1 1 d .
C19 C 0.2687(8) 0.3649(7) 0.0936(7) 0.0658(16) Uani 1 1 d .
H19 H 0.2720 0.4151 0.0369 0.079 Uiso 1 1 calc R
C20 C 0.2674(8) 0.2348(8) 0.0519(7) 0.0705(18) Uani 1 1 d .
H20 H 0.2679 0.1957 -0.0351 0.085 Uiso 1 1 calc R
C21 C 0.2653(8) 0.1617(7) 0.1310(7) 0.0621(17) Uani 1 1 d .
H21 H 0.2671 0.0733 0.1002 0.074 Uiso 1 1 calc R
C22 C 0.2606(8) 0.2179(7) 0.2582(7) 0.0690(17) Uani 1 1 d .
H22 H 0.2560 0.1668 0.3140 0.083 Uiso 1 1 calc R
C23 C 0.2626(8) 0.3466(7) 0.3039(7) 0.0657(16) Uani 1 1 d .
H23 H 0.2621 0.3849 0.3911 0.079 Uiso 1 1 calc R

loop_
_atom_site_aniso_label
_atom_site_aniso_U_11
_atom_site_aniso_U_22
_atom_site_aniso_U_33
_atom_site_aniso_U_23
_atom_site_aniso_U_13
_atom_site_aniso_U_12
Mo1 0.0189(3) 0.0142(3) 0.0210(3) 0.00684(15) 0.00370(13) 0.00251(14)
P1 0.0610(10) 0.0576(10) 0.0611(10) 0.0194(8) 0.0132(8) 0.0091(8)
O1 0.084(4) 0.074(4) 0.092(4) 0.021(3) 0.009(3) 0.013(3)
O2 0.067(3) 0.082(4) 0.085(4) 0.036(3) 0.022(3) 0.004(3)
O3 0.060(3) 0.082(4) 0.087(4) 0.030(3) -0.001(3) 0.020(3)
O4 0.077(3) 0.070(3) 0.073(3) 0.021(3) 0.021(3) 0.005(3)
O5 0.069(3) 0.070(3) 0.072(3) 0.023(3) -0.002(3) 0.014(3)
O6 0.066(3) 0.059(3) 0.078(3) 0.023(2) 0.015(2) 0.014(2)
O7 0.084(3) 0.069(3) 0.061(3) 0.018(2) 0.017(2) 0.011(2)
O8 0.077(3) 0.066(3) 0.058(3) 0.010(2) 0.011(2) 0.003(2)
C1 0.063(4) 0.053(4) 0.048(3) 0.004(3) 0.008(3) 0.004(3)
C2 0.073(4) 0.048(4) 0.066(4) 0.018(3) 0.009(3) 0.009(3)
C3 0.070(4) 0.060(4) 0.061(4) 0.022(3) 0.018(3) 0.009(3)
C4 0.069(4) 0.047(3) 0.063(4) 0.012(3) 0.010(3) 0.007(3)
C5 0.071(4) 0.055(4) 0.057(4) 0.011(3) 0.015(3) 0.004(3)
C6 0.072(4) 0.060(4) 0.059(4) 0.015(3) 0.009(3) 0.015(3)
C7 0.055(3) 0.079(5) 0.059(4) 0.017(3) 0.012(3) 0.009(3)
C8 0.072(4) 0.063(4) 0.067(4) 0.015(3) 0.013(3) 0.013(3)
C9 0.077(5) 0.066(4) 0.067(4) 0.022(3) 0.011(3) 0.015(4)
C10 0.067(4) 0.086(5) 0.074(4) 0.025(4) 0.024(3) 0.013(4)
C11 0.066(4) 0.069(4) 0.071(4) 0.026(3) 0.015(3) 0.017(3)
C12 0.068(4) 0.058(4) 0.056(3) 0.010(3) 0.001(3) 0.006(3)
C13 0.067(4) 0.059(4) 0.067(4) 0.013(3) 0.007(3) 0.008(3)
C14 0.064(4) 0.071(4) 0.063(4) 0.008(3) 0.003(3) 0.008(3)
C15 0.061(4) 0.070(4) 0.070(4) 0.011(3) 0.016(3) 0.002(3)
C16 0.067(4) 0.064(4) 0.075(4) 0.023(4) 0.012(3) 0.005(3)
C17 0.070(4) 0.063(4) 0.076(5) 0.025(4) 0.008(4) 0.009(3)
C18 0.063(4) 0.051(3) 0.066(4) 0.017(3) 0.008(3) 0.008(3)
C19 0.065(4) 0.064(4) 0.070(4) 0.023(3) 0.011(3) 0.006(3)
C20 0.062(4) 0.075(5) 0.069(4) 0.009(4) 0.011(3) 0.015(3)
C21 0.059(4) 0.057(4) 0.070(4) 0.020(3) -0.002(3) 0.011(3)
C22 0.072(4) 0.063(4) 0.077(4) 0.026(4) 0.015(3) 0.014(3)
C23 0.066(4) 0.063(4) 0.065(4) 0.017(3) 0.005(3) 0.009(3)

loop_
_atom_type_symbol
_atom_type_description
_atom_type_scat_dispersion_real
_atom_type_scat_dispersion_imag
_atom_type_scat_source
C C 0.0033 0.0016 'International Tables Vol C Tables 4.2.6.8 and 6.1.1.4'
H H 0.0000 0.0000 'International Tables Vol C Tables 4.2.6.8 and 6.1.1.4'
Mo Mo -1.6832 0.6857 'International Tables Vol C Tables 4.2.6.8 and 6.1.1.4'
O O 0.0106 0.0060 'International Tables Vol C Tables 4.2.6.8 and 6.1.1.4'
P P 0.1023 0.0942 'International Tables Vol C Tables 4.2.6.8 and 6.1.1.4'

loop_
_geom_angle_atom_site_label_1
_geom_angle_atom_site_label_2
_geom_angle_atom_site_label_3
_geom_angle
C5 Mo1 C2 87.7(3)
C5 Mo1 C1 90.5(3)
C2 Mo1 C1 90.2(3)
C5 Mo1 C4 92.2(3)
C2 Mo1 C4 177.9(2)
C1 Mo1 C4 87.8(3)
C5 Mo1 C3 178.1(2)
C2 Mo1 C3 91.4(3)
C1 Mo1 C3 91.2(3)
C4 Mo1 C3 88.7(3)
C5 Mo1 P1 86.3(2)
C2 Mo1 P1 89.7(2)
C1 Mo1 P1 176.9(2)
C4 Mo1 P1 92.4(2)
C3 Mo1 P1 92.0(2)
O8 P1 O6 99.0(3)
O8 P1 O7 106.1(3)
O6 P1 O7 98.5(3)
O8 P1 Mo1 110.0(2)
O6 P1 Mo1 120.1(2)
O7 P1 Mo1 120.4(2)
C6 O6 P1 124.4(4)
C12 O7 P1 125.0(4)
C18 O8 P1 130.3(5)
O1 C1 Mo1 179.0(7)
O2 C2 Mo1 177.3(7)
O3 C3 Mo1 177.7(7)
O4 C4 Mo1 174.7(6)
O5 C5 Mo1 179.5(7)
C7 C6 C11 119.7(7)
C7 C6 O6 124.4(7)
C11 C6 O6 115.8(6)
C6 C7 C8 120.3(7)
C6 C7 H7 119.9
C8 C7 H7 119.9
C9 C8 C7 119.3(7)
C9 C8 H8 120.3
C7 C8 H8 120.3
C10 C9 C8 119.7(8)
C10 C9 H9 120.2
C8 C9 H9 120.2
C11 C10 C9 119.2(7)
C11 C10 H10 120.4
C9 C10 H10 120.4
C10 C11 C6 121.7(7)
C10 C11 H11 119.2
C6 C11 H11 119.2
C17 C12 O7 120.5(7)
C17 C12 C13 119.9(7)
O7 C12 C13 119.5(6)
C14 C13 C12 120.0(7)
C14 C13 H13 120.0
C12 C13 H13 120.0
C13 C14 C15 120.1(7)
C13 C14 H14 119.9
C15 C14 H14 119.9
C16 C15 C14 120.3(7)
C16 C15 H15 119.9
C14 C15 H15 119.9
C15 C16 C17 120.7(8)
C15 C16 H16 119.7
C17 C16 H16 119.7
C12 C17 C16 118.9(8)
C12 C17 H17 120.6
C16 C17 H17 120.6
C23 C18 C19 121.2(7)
C23 C18 O8 116.9(6)
C19 C18 O8 121.9(6)
C20 C19 C18 117.6(7)
C20 C19 H19 121.2
C18 C19 H19 121.2
C21 C20 C19 122.3(7)
C21 C20 H20 118.8
C19 C20 H20 118.8
C20 C21 C22 119.0(7)
C20 C21 H21 120.5
C22 C21 H21 120.5
C23 C22 C21 120.7(7)
C23 C22 H22 119.6
C21 C22 H22 119.6
C22 C23 C18 119.2(7)
C22 C23 H23 120.4
C18 C23 H23 120.4

loop_
_geom_bond_atom_site_label_1
_geom_bond_atom_site_label_2
_geom_bond_distance
Mo1 C5 2.051(9)
Mo1 C2 2.056(8)
Mo1 C1 2.066(7)
Mo1 C4 2.068(8)
Mo1 C3 2.071(9)
Mo1 P1 2.448(2)
P1 O8 1.574(6)
P1 O6 1.612(5)
P1 O7 1.616(6)
O1 C1 1.034(9)
O2 C2 1.121(9)
O3 C3 1.094(10)
O4 C4 1.122(9)
O5 C5 1.144(10)
O6 C6 1.399(9)
O7 C12 1.376(9)
O8 C18 1.423(9)
C6 C7 1.337(11)
C6 C11 1.380(11)
C7 C8 1.400(11)
C7 H7 0.9500
C8 C9 1.387(11)
C8 H8 0.9500
C9 C10 1.378(12)
C9 H9 0.9500
C10 C11 1.357(11)
C10 H10 0.9500
C11 H11 0.9500
C12 C17 1.372(11)
C12 C13 1.387(11)
C13 C14 1.353(11)
C13 H13 0.9500
C14 C15 1.381(11)
C14 H14 0.9500
C15 C16 1.340(12)
C15 H15 0.9500
C16 C17 1.393(12)
C16 H16 0.9500
C17 H17 0.9500
C18 C23 1.377(10)
C18 C19 1.396(11)
C19 C20 1.388(11)
C19 H19 0.9500
C20 C21 1.352(11)
C20 H20 0.9500
C21 C22 1.393(11)
C21 H21 0.9500
C22 C23 1.376(11)
C22 H22 0.9500
C23 H23 0.9500

loop_
_geom_torsion_atom_site_label_1
_geom_torsion_atom_site_label_2
_geom_torsion_atom_site_label_3
_geom_torsion_atom_site_label_4
_geom_torsion
C5 Mo1 P1 O8 11.8(3)
C2 Mo1 P1 O8 99.6(3)
C1 Mo1 P1 O8 12(3)
C4 Mo1 P1 O8 -80.2(3)
C3 Mo1 P1 O8 -169.0(3)
C5 Mo1 P1 O6 -101.9(3)
C2 Mo1 P1 O6 -14.2(3)
C1 Mo1 P1 O6 -101(3)
C4 Mo1 P1 O6 166.0(3)
C3 Mo1 P1 O6 77.2(3)
C5 Mo1 P1 O7 135.6(3)
C2 Mo1 P1 O7 -136.7(3)
C1 Mo1 P1 O7 136(3)
C4 Mo1 P1 O7 43.5(3)
C3 Mo1 P1 O7 -45.3(3)
O8 P1 O6 C6 -168.0(6)
O7 P1 O6 C6 84.2(6)
Mo1 P1 O6 C6 -48.5(6)
O8 P1 O7 C12 82.3(6)
O6 P1 O7 C12 -175.7(6)
Mo1 P1 O7 C12 -43.2(6)
O6 P1 O8 C18 -62.7(6)
O7 P1 O8 C18 39.0(6)
Mo1 P1 O8 C18 170.7(5)
C5 Mo1 C1 O1 -53(39)
C2 Mo1 C1 O1 -141(39)
C4 Mo1 C1 O1 39(39)
C3 Mo1 C1 O1 128(39)
P1 Mo1 C1 O1 -53(40)
C5 Mo1 C2 O2 -59(14)
C1 Mo1 C2 O2 31(14)
C4 Mo1 C2 O2 29(18)
C3 Mo1 C2 O2 122(14)
P1 Mo1 C2 O2 -146(14)
C5 Mo1 C3 O3 -163(15)
C2 Mo1 C3 O3 -100(17)
C1 Mo1 C3 O3 -10(17)
C4 Mo1 C3 O3 78(17)
P1 Mo1 C3 O3 170(17)
C5 Mo1 C4 O4 91(7)
C2 Mo1 C4 O4 3(12)
C1 Mo1 C4 O4 1(7)
C3 Mo1 C4 O4 -91(7)
P1 Mo1 C4 O4 177(7)
C2 Mo1 C5 O5 -121(79)
C1 Mo1 C5 O5 149(79)
C4 Mo1 C5 O5 61(79)
C3 Mo1 C5 O5 -58(81)
P1 Mo1 C5 O5 -31(79)
P1 O6 C6 C7 -40.2(10)
P1 O6 C6 C11 141.9(6)
C11 C6 C7 C8 -1.3(11)
O6 C6 C7 C8 -179.1(7)
C6 C7 C8 C9 1.3(11)
C7 C8 C9 C10 0.7(11)
C8 C9 C10 C11 -2.7(12)
C9 C10 C11 C6 2.7(13)
C7 C6 C11 C10 -0.8(12)
O6 C6 C11 C10 177.2(7)
P1 O7 C12 C17 -76.7(8)
P1 O7 C12 C13 108.4(7)
C17 C12 C13 C14 -1.5(11)
O7 C12 C13 C14 173.4(6)
C12 C13 C14 C15 2.0(11)
C13 C14 C15 C16 0.1(11)
C14 C15 C16 C17 -2.8(12)
O7 C12 C17 C16 -175.9(7)
C13 C12 C17 C16 -1.1(11)
C15 C16 C17 C12 3.2(12)
P1 O8 C18 C23 -138.9(6)
P1 O8 C18 C19 43.0(9)
C23 C18 C19 C20 0.9(11)
O8 C18 C19 C20 178.9(6)
C18 C19 C20 C21 -1.2(11)
C19 C20 C21 C22 1.7(11)
C20 C21 C22 C23 -2.0(11)
C21 C22 C23 C18 1.8(11)
C19 C18 C23 C22 -1.3(11)
O8 C18 C23 C22 -179.3(6)
